data_7702335
loop_
_publ_author_name
'Pettinari, Claudio'
'Marchetti, Fabio'
'Cingolani, Augusto'
'Troyanov, Sergei I.'
'Drozdov, Andrei'

_publ_section_title
;
 Heteropolymetallic compounds containing
 1,1&#x2032;-bis(diphenylphosphino)ferrocene (DPPF&#x200A;) and pyrazolate
 ligands: synthesis, spectroscopic characterization and reactivity.
 Crystal and molecular structure of [(DPPF&#x200A;)Pt(az)2]
 [azH&#x2005;=&#x2005;pyrazole (pzH) or 3,5-dimethylpyrazole] and
 [(DPPF&#x200A;)Pt(\m-pz)2CdI2]
;
_journal_issue 19
_journal_name_full 'Journal of the Chemical Society, Dalton Transactions'
_journal_page_first 3335
_journal_paper_doi 10.1039/a805432k
_journal_year 1998
_chemical_formula_sum 'C44 H42 Fe N4 P2 Pt'
_chemical_formula_weight 939.74
_chemical_name_systematic 1,1`-Bis(diphenylphosphino)ferrocene)bis(3,5-dimethylpyrazol-1-yl)platinum(II)
_space_group_IT_number 2
_space_group_name_Hall '-P 1'
_space_group_name_H-M_alt 'P -1'
_atom_sites_solution_hydrogens geom
_atom_sites_solution_primary direct
_atom_sites_solution_secondary difmap
_audit_creation_method SHELXL
_cell_angle_alpha 79.82(3)
_cell_angle_beta 77.34(3)
_cell_angle_gamma 88.58(3)
_cell_formula_units_Z 4
_cell_length_a 12.085(2)
_cell_length_b 15.935(3)
_cell_length_c 21.785(4)
_cell_measurement_reflns_used 24
_cell_measurement_temperature 293(2)
_cell_measurement_theta_max 18
_cell_measurement_theta_min 16
_cell_volume 4028.4(14)
_computing_structure_refinement 'SHELXL-93 (Sheldrick, 1993)'
_computing_structure_solution 'SHELXS-86 (Sheldrick, 1990)'
_diffrn_ambient_temperature 293(2)
_diffrn_measurement_device CAD-4
_diffrn_radiation_monochromator graphite
_diffrn_radiation_source 'fine-focus sealed tube'
_diffrn_radiation_type MoK\a
_diffrn_radiation_wavelength 0.71073
_diffrn_reflns_av_R_equivalents 0.0097
_diffrn_reflns_av_sigmaI/netI 0.0483
_diffrn_reflns_limit_h_max 13
_diffrn_reflns_limit_h_min -3
_diffrn_reflns_limit_k_max 18
_diffrn_reflns_limit_k_min -18
_diffrn_reflns_limit_l_max 24
_diffrn_reflns_limit_l_min -23
_diffrn_reflns_number 12645
_diffrn_reflns_theta_max 23.97
_diffrn_reflns_theta_min 1.73
_diffrn_standards_decay_% 2.0
_diffrn_standards_interval_time 7200
_diffrn_standards_number 3
_exptl_absorpt_coefficient_mu 3.944
_exptl_absorpt_correction_T_max 0.98
_exptl_absorpt_correction_T_min 0.71
_exptl_absorpt_correction_type psi-scan
_exptl_crystal_colour orange
_exptl_crystal_density_diffrn 1.551
_exptl_crystal_description plate
_exptl_crystal_F_000 1880
_exptl_crystal_size_max 0.5
_exptl_crystal_size_mid 0.5
_exptl_crystal_size_min 0.2
_refine_diff_density_max 2.844
_refine_diff_density_min -1.316
_refine_diff_density_rms 0.326
_refine_ls_extinction_method none
_refine_ls_goodness_of_fit_all 1.463
_refine_ls_goodness_of_fit_obs 1.203
_refine_ls_hydrogen_treatment riding
_refine_ls_matrix_type full
_refine_ls_number_parameters 937
_refine_ls_number_reflns 11557
_refine_ls_number_restraints 0
_refine_ls_restrained_S_all 1.833
_refine_ls_restrained_S_obs 1.016
_refine_ls_R_factor_all 0.1364
_refine_ls_R_factor_obs 0.1121
_refine_ls_shift/esd_max -0.062
_refine_ls_shift/esd_mean 0.009
_refine_ls_structure_factor_coef Fsqd
_refine_ls_weighting_details 'w=1/[\s^2^(Fo^2^)+(0.1000P)^2^+0.0000P] where P=(Fo^2^+2Fc^2^)/3'
_refine_ls_weighting_scheme calc
_refine_ls_wR_factor_all 0.3914
_refine_ls_wR_factor_obs 0.3591
_reflns_number_observed 9912
_reflns_number_total 12593
_reflns_observed_criterion >2sigma(I)
_cod_data_source_file k805432.txt
_cod_data_source_block compound_L*
_cod_depositor_comments
;
The following automatic conversions were performed:

data item '_exptl_absorpt_correction_type' value 'psi_scan' was
changed to 'psi-scan' in accordance with the
/home/saulius/struct/COD-crude-data/automatic-downloads/DataCite-retrospective/RSC/depositions/lib/dictionaries/cif_core.dic
dictionary named 'cif_core.dic' version 2.4.2 last updated on
2011-04-26.

data item '_refine_ls_weighting_scheme' value 'calc
w=1/[\s^2^(Fo^2^)+(0.1000P)^2^+0.0000P] where P=(Fo^2^+2Fc^2^)/3' was
changed to 'calc'. A new data item '_refine_ls_weighting_details' was
created with the value set to
'w=1/[\s^2^(Fo^2^)+(0.1000P)^2^+0.0000P] where P=(Fo^2^+2Fc^2^)/3'.

Automatic conversion script
Id: cif_fix_values 6909 2019-04-08 15:41:33Z antanas 
;
_cod_original_cell_volume 4028.4(13)
_cod_database_code 7702335

loop_
_symmetry_equiv_pos_as_xyz
'x, y, z'
'-x, -y, -z'

loop_
_atom_site_aniso_label
_atom_site_aniso_U_11
_atom_site_aniso_U_22
_atom_site_aniso_U_33
_atom_site_aniso_U_23
_atom_site_aniso_U_13
_atom_site_aniso_U_12
Pt1 0.0269(8) 0.0353(8) 0.0351(8) -0.0068(6) -0.0092(6) 0.0004(6)
Pt2 0.0302(8) 0.0293(8) 0.0365(8) -0.0059(6) -0.0108(6) 0.0026(6)
Fe1 0.040(3) 0.050(3) 0.030(3) -0.008(2) -0.006(2) -0.003(2)
Fe2 0.031(3) 0.041(3) 0.043(3) 0.001(2) -0.010(2) 0.004(2)
P1 0.024(4) 0.045(5) 0.032(5) -0.012(4) -0.008(4) -0.001(4)
P2 0.019(4) 0.038(5) 0.042(5) -0.008(4) -0.004(4) 0.000(4)
P3 0.035(5) 0.025(4) 0.039(5) 0.000(4) -0.016(4) -0.002(4)
P4 0.036(5) 0.031(5) 0.032(5) -0.008(4) -0.009(4) 0.003(4)
N1 0.025(15) 0.061(20) 0.023(15) -0.011(14) 0.004(12) -0.001(14)
N2 0.027(17) 0.086(26) 0.064(23) -0.036(20) -0.023(16) 0.004(17)
N3 0.057(20) 0.045(18) 0.041(18) 0.003(15) -0.033(16) -0.010(16)
N4 0.057(21) 0.043(19) 0.061(22) 0.003(16) -0.046(18) -0.001(16)
N5 0.015(13) 0.047(17) 0.031(16) -0.006(13) 0.002(12) 0.004(12)
N6 0.035(16) 0.040(17) 0.032(16) 0.001(13) 0.003(13) -0.007(13)
N7 0.031(15) 0.047(17) 0.012(13) -0.011(12) -0.004(11) 0.007(13)
N8 0.048(19) 0.076(23) 0.026(16) -0.013(16) -0.025(14) 0.003(17)
C1 0.040(24) 0.124(44) 0.035(24) -0.011(26) 0.017(19) -0.035(26)
C2 0.052(27) 0.102(39) 0.076(33) -0.036(29) -0.048(26) 0.009(26)
C3 0.030(25) 0.156(58) 0.091(40) -0.068(41) -0.010(25) 0.020(31)
C4 0.109(43) 0.048(27) 0.069(33) 0.018(24) -0.031(30) -0.009(27)
C5 0.032(22) 0.103(38) 0.083(33) -0.052(29) 0.003(21) -0.004(23)
C6 0.062(28) 0.105(38) 0.020(20) -0.003(22) 0.000(18) -0.045(27)
C7 0.146(55) 0.118(49) 0.028(25) 0.023(27) -0.036(30) -0.022(42)
C8 0.058(33) 0.068(34) 0.193(71) -0.054(41) -0.052(39) 0.020(27)
C9 0.088(36) 0.089(36) 0.135(47) -0.087(36) -0.088(36) 0.043(30)
C10 0.248(85) 0.106(46) 0.285(95) 0.087(53) -0.278(86) -0.057(50)
C11 0.022(17) 0.043(20) 0.037(19) -0.005(15) -0.019(14) -0.012(15)
C12 0.026(18) 0.043(21) 0.049(23) -0.014(17) 0.000(16) -0.006(16)
C13 0.035(21) 0.078(30) 0.044(24) -0.032(22) 0.004(18) -0.010(20)
C14 0.101(35) 0.070(29) 0.034(22) -0.045(21) -0.038(23) 0.023(26)
C15 0.038(23) 0.098(36) 0.077(32) -0.043(28) -0.018(22) -0.034(23)
C16 0.021(17) 0.058(24) 0.046(22) -0.024(18) -0.012(15) 0.005(16)
C17 0.032(21) 0.077(30) 0.068(29) -0.044(25) -0.015(19) -0.004(20)
C18 0.090(36) 0.063(29) 0.040(24) 0.012(21) -0.023(24) -0.033(26)
C19 0.061(28) 0.042(23) 0.069(30) -0.003(21) -0.041(23) 0.005(20)
C20 0.031(19) 0.034(20) 0.063(26) -0.024(18) -0.013(17) 0.010(15)
C21 0.066(29) 0.027(20) 0.089(33) -0.016(20) -0.072(27) 0.009(19)
C22 0.044(24) 0.052(26) 0.078(31) -0.002(22) -0.006(22) -0.049(21)
C23 0.054(23) 0.042(22) 0.014(17) 0.004(15) -0.005(15) 0.007(17)
C24 0.078(29) 0.096(35) 0.006(16) 0.035(19) -0.032(18) -0.074(27)
C25 0.173(61) 0.033(25) 0.101(44) 0.017(26) -0.095(45) -0.031(31)
C26 0.051(25) 0.057(27) 0.058(27) -0.012(21) -0.002(20) -0.023(21)
C27 0.028(18) 0.062(24) 0.018(17) -0.006(16) -0.010(14) -0.002(16)
C28 0.048(21) 0.022(17) 0.044(21) -0.010(15) -0.020(17) 0.007(15)
C29 0.059(28) 0.060(28) 0.075(32) -0.018(24) -0.023(24) 0.017(23)
C30 0.084(34) 0.073(31) 0.045(25) -0.034(23) -0.034(24) 0.023(26)
C31 0.029(22) 0.104(40) 0.067(30) 0.014(28) -0.001(20) 0.044(24)
C32 0.039(20) 0.059(24) 0.007(15) 0.003(15) 0.017(14) -0.025(18)
C33 0.027(18) 0.029(18) 0.045(21) -0.010(16) -0.007(15) 0.022(15)
C34 0.058(26) 0.061(27) 0.043(23) -0.010(20) -0.031(20) 0.004(21)
C35 0.039(22) 0.050(23) 0.043(22) -0.023(18) -0.011(17) 0.010(18)
C36 0.094(40) 0.036(23) 0.056(28) -0.019(21) -0.014(26) 0.016(24)
C37 0.048(30) 0.191(70) 0.122(48) -0.114(51) -0.050(31) 0.076(39)
C38 0.021(17) 0.033(19) 0.054(24) 0.015(17) 0.030(16) 0.010(15)
C39 0.029(19) 0.046(23) 0.049(23) -0.007(18) -0.013(17) 0.016(16)
C40 0.093(33) 0.039(22) 0.047(24) -0.035(19) -0.017(23) 0.035(22)
C41 0.036(23) 0.123(45) 0.085(34) -0.091(34) -0.001(22) 0.003(25)
C42 0.036(24) 0.049(28) 0.118(45) -0.026(28) 0.062(28) -0.022(21)
C43 0.109(46) 0.063(33) 0.069(34) -0.010(26) -0.007(32) -0.013(31)
C44 0.060(27) 0.047(26) 0.065(29) -0.006(21) -0.002(22) -0.020(21)
C1A 0.043(23) 0.053(24) 0.045(23) -0.021(19) -0.006(18) -0.003(19)
C2A 0.035(24) 0.082(33) 0.058(28) 0.004(24) 0.049(21) 0.001(22)
C3A 0.020(18) 0.025(18) 0.096(33) -0.016(20) -0.005(19) 0.005(14)
C4A 0.063(27) 0.060(27) 0.033(22) 0.023(19) -0.012(19) -0.014(21)
C5A 0.051(28) 0.095(38) 0.114(43) -0.004(32) -0.058(29) 0.031(26)
C6A 0.045(23) 0.053(25) 0.065(28) -0.038(22) -0.013(20) -0.012(19)
C7A 0.056(27) 0.077(32) 0.045(25) -0.020(23) 0.003(20) 0.024(24)
C8A 0.105(42) 0.084(38) 0.043(28) -0.013(26) 0.033(27) 0.011(32)
C9A 0.102(39) 0.034(23) 0.070(31) 0.001(21) -0.004(28) 0.027(24)
C10A 0.141(53) 0.165(59) 0.024(24) -0.039(30) -0.036(29) 0.088(46)
C11A 0.013(15) 0.046(21) 0.041(21) -0.011(16) -0.012(15) 0.002(14)
C12A 0.027(20) 0.079(31) 0.071(30) -0.005(24) -0.038(21) 0.004(20)
C13A 0.028(20) 0.093(34) 0.025(20) 0.001(21) 0.022(16) -0.002(21)
C14A 0.027(19) 0.064(27) 0.051(25) 0.027(21) -0.015(18) 0.001(18)
C15A 0.031(19) 0.036(20) 0.051(23) 0.013(17) -0.006(17) 0.005(16)
C16A 0.048(24) 0.020(19) 0.103(36) 0.010(21) -0.036(24) 0.014(17)
C17A 0.074(28) 0.055(24) 0.034(21) -0.024(19) -0.047(21) 0.027(21)
C18A 0.080(32) 0.056(27) 0.054(27) -0.031(22) -0.020(23) -0.016(24)
C19A 0.009(16) 0.067(27) 0.044(22) 0.002(19) 0.007(15) -0.002(16)
C20A 0.044(28) 0.079(36) 0.167(62) 0.022(37) -0.060(36) 0.024(26)
C21A 0.040(19) 0.017(15) 0.031(18) 0.000(13) -0.025(15) -0.005(14)
C22A 0.045(23) 0.044(23) 0.089(32) -0.032(22) -0.035(22) -0.011(19)
C23A 0.053(30) 0.062(32) 0.105(44) -0.005(29) -0.015(29) 0.013(24)
C24A 0.023(21) 0.136(50) 0.075(34) -0.030(33) -0.001(21) -0.050(28)
C25A 0.071(33) 0.111(42) 0.076(34) 0.026(30) -0.059(29) -0.029(30)
C26A 0.063(28) 0.044(24) 0.062(28) 0.004(21) -0.008(22) -0.013(21)
C27A 0.017(17) 0.047(22) 0.065(25) -0.013(19) -0.023(16) -0.005(15)
C28A 0.045(22) 0.032(20) 0.047(23) 0.019(17) -0.004(18) -0.002(17)
C29A 0.101(38) 0.043(25) 0.081(34) -0.015(24) -0.060(30) 0.004(24)
C30A 0.080(36) 0.054(29) 0.099(42) -0.007(29) -0.044(32) 0.000(26)
C31A 0.116(48) 0.058(33) 0.104(46) -0.039(32) 0.043(37) -0.020(31)
C32A 0.081(30) 0.055(25) 0.019(18) -0.005(17) -0.024(19) 0.004(21)
C33A 0.027(19) 0.034(19) 0.041(20) 0.007(16) -0.012(15) 0.014(15)
C34A 0.025(18) 0.049(22) 0.038(20) -0.006(17) -0.003(15) -0.001(16)
C35A 0.044(26) 0.055(28) 0.110(42) -0.005(27) -0.010(26) 0.007(22)
C36A 0.047(26) 0.077(32) 0.063(29) 0.018(25) -0.023(22) 0.011(23)
C37A 0.037(23) 0.065(28) 0.096(36) 0.028(26) -0.047(24) 0.006(21)
C38A 0.044(24) 0.061(27) 0.050(25) 0.003(20) -0.006(19) -0.005(20)
C39A 0.119(37) 0.022(18) 0.095(33) -0.014(19) -0.112(32) -0.007(20)
C40A 0.167(53) 0.077(32) 0.000(17) -0.019(19) 0.044(24) -0.024(33)
C41A 0.057(36) 0.134(61) 0.162(69) -0.082(55) 0.021(38) 0.002(38)
C42A 0.082(44) 0.167(72) 0.099(48) -0.100(52) 0.026(36) -0.044(46)
C43A 0.164(70) 0.007(22) 0.270(102) -0.013(36) -0.089(71) 0.007(30)
C44A 0.160(62) 0.034(27) 0.131(54) 0.003(30) -0.063(47) -0.018(32)

loop_
_atom_site_label
_atom_site_type_symbol
_atom_site_fract_x
_atom_site_fract_y
_atom_site_fract_z
_atom_site_U_iso_or_equiv
_atom_site_thermal_displace_type
_atom_site_occupancy
_atom_site_calc_flag
Pt1 Pt 0.05769(10) 0.27568(8) 0.85795(6) 0.0320(5) Uani 1 d
Pt2 Pt 0.50256(11) 0.21657(8) 0.34738(6) 0.0314(5) Uani 1 d
Fe1 Fe -0.0232(4) 0.2396(3) 1.0636(2) 0.0403(13) Uani 1 d
Fe2 Fe 0.2616(4) 0.1484(3) 0.5173(3) 0.0393(13) Uani 1 d
P1 P 0.1710(7) 0.2915(6) 0.9259(4) 0.033(2) Uani 1 d
P2 P -0.1114(7) 0.2418(6) 0.9270(4) 0.033(2) Uani 1 d
P3 P 0.4986(8) 0.2585(5) 0.4420(4) 0.032(2) Uani 1 d
P4 P 0.3105(8) 0.2116(6) 0.3553(4) 0.033(2) Uani 1 d
N1 N 0.1991(23) 0.3011(20) 0.7879(13) 0.037(7) Uani 1 d
N2 N 0.2841(25) 0.2399(24) 0.7782(16) 0.054(9) Uani 1 d
N3 N -0.0245(27) 0.2658(19) 0.7874(14) 0.045(8) Uani 1 d
N4 N -0.1117(28) 0.3245(19) 0.7788(16) 0.050(9) Uani 1 d
N5 N 0.6735(20) 0.2049(18) 0.3358(13) 0.032(6) Uani 1 d
N6 N 0.7183(24) 0.1485(18) 0.3740(13) 0.038(7) Uani 1 d
N7 N 0.5177(22) 0.1833(17) 0.2588(11) 0.029(6) Uani 1 d
N8 N 0.4720(26) 0.2357(22) 0.2151(13) 0.047(8) Uani 1 d
C1 C 0.2287(35) 0.3668(36) 0.7401(19) 0.070(15) Uani 1 d
C2 C 0.3445(38) 0.3604(35) 0.6941(23) 0.069(14) Uani 1 d
H2 H 0.3836 0.3976 0.6585 0.082 Uiso 1 calc
C3 C 0.3702(37) 0.2799(44) 0.7242(27) 0.087(19) Uani 1 d
C4 C 0.1507(48) 0.4501(29) 0.7410(23) 0.077(15) Uani 1 d
C5 C 0.4718(34) 0.2246(34) 0.7063(23) 0.071(14) Uani 1 d
C6 C -0.0169(37) 0.2049(33) 0.7524(17) 0.064(14) Uani 1 d
C7 C -0.0892(58) 0.2310(40) 0.7088(22) 0.099(20) Uani 1 d
H7 H -0.0949 0.2088 0.6729 0.119 Uiso 1 calc
C8 C -0.1498(44) 0.2988(34) 0.7338(36) 0.099(22) Uani 1 d
C9 C 0.0755(44) 0.1379(33) 0.7476(28) 0.086(19) Uani 1 d
C10 C -0.2439(69) 0.3471(39) 0.7087(41) 0.193(49) Uani 1 d
C11 C 0.1079(26) 0.3046(22) 1.0076(16) 0.032(8) Uani 1 d
C12 C 0.0194(28) 0.3610(23) 1.0243(18) 0.040(9) Uani 1 d
H12 H -0.0152 0.3971 0.9959 0.048 Uiso 1 calc
C13 C -0.0075(32) 0.3538(29) 1.0902(19) 0.052(11) Uani 1 d
H13 H -0.0636 0.3831 1.1141 0.062 Uiso 1 calc
C14 C 0.0644(42) 0.2956(28) 1.1130(18) 0.061(13) Uani 1 d
H14 H 0.0621 0.2793 1.1564 0.073 Uiso 1 calc
C15 C 0.1386(34) 0.2635(32) 1.0683(22) 0.066(14) Uani 1 d
H15 H 0.1958 0.2246 1.0739 0.080 Uiso 1 calc
C16 C -0.1127(27) 0.1982(24) 1.0099(17) 0.039(9) Uani 1 d
C17 C -0.1885(31) 0.2126(28) 1.0663(21) 0.055(11) Uani 1 d
H17 H -0.2486 0.2503 1.0679 0.066 Uiso 1 calc
C18 C -0.1598(43) 0.1625(29) 1.1185(20) 0.065(13) Uani 1 d
H18 H -0.1976 0.1612 1.1607 0.078 Uiso 1 calc
C19 C -0.0631(37) 0.1127(25) 1.0982(21) 0.054(11) Uani 1 d
H19 H -0.0236 0.0764 1.1239 0.065 Uiso 1 calc
C20 C -0.0413(29) 0.1299(22) 1.0332(19) 0.040(9) Uani 1 d
H20 H 0.0123 0.1017 1.0068 0.048 Uiso 1 calc
C21 C 0.2719(37) 0.3832(22) 0.8964(22) 0.052(12) Uani 1 d
C22 C 0.3633(35) 0.3809(26) 0.8527(22) 0.059(12) Uani 1 d
H22 H 0.3771 0.3304 0.8366 0.071 Uiso 1 calc
C23 C 0.1103(32) 0.2085(23) 0.5313(15) 0.038(8) Uani 1 d
H23 H 0.0806 0.2329 0.5670 0.046 Uiso 1 calc
C24 C 0.4323(37) 0.5177(29) 0.8433(15) 0.061(15) Uani 1 d
H24 H 0.4849 0.5616 0.8247 0.073 Uiso 1 calc
C25 C 0.3314(59) 0.5268(27) 0.8932(28) 0.095(22) Uani 1 d
H25 H 0.3212 0.5784 0.9079 0.114 Uiso 1 calc
C26 C 0.2432(35) 0.4571(27) 0.9219(20) 0.056(11) Uani 1 d
H26 H 0.1780 0.4629 0.9527 0.068 Uiso 1 calc
C27 C 0.2589(27) 0.1985(24) 0.9360(15) 0.036(8) Uani 1 d
C28 C 0.2335(30) 0.1236(20) 0.9168(17) 0.036(8) Uani 1 d
H28 H 0.1706 0.1215 0.8990 0.043 Uiso 1 calc
C29 C 0.2997(38) 0.0532(28) 0.9238(23) 0.063(12) Uani 1 d
H29 H 0.2780 0.0039 0.9120 0.075 Uiso 1 calc
C30 C 0.3937(41) 0.0512(30) 0.9468(20) 0.062(13) Uani 1 d
H30 H 0.4388 0.0031 0.9490 0.074 Uiso 1 calc
C31 C 0.4212(33) 0.1251(34) 0.9673(22) 0.072(16) Uani 1 d
H31 H 0.4837 0.1253 0.9858 0.087 Uiso 1 calc
C32 C 0.3548(29) 0.1999(24) 0.9602(14) 0.039(9) Uani 1 d
H32 H 0.3761 0.2495 0.9720 0.047 Uiso 1 calc
C33 C -0.2042(27) 0.3327(21) 0.9339(17) 0.034(8) Uani 1 d
C34 C -0.1602(35) 0.4135(27) 0.9097(18) 0.051(10) Uani 1 d
H34 H -0.0835 0.4210 0.8906 0.061 Uiso 1 calc
C35 C -0.2289(32) 0.4832(24) 0.9134(18) 0.042(9) Uani 1 d
H35 H -0.1966 0.5369 0.8962 0.050 Uiso 1 calc
C36 C -0.3367(46) 0.4781(27) 0.9398(21) 0.061(13) Uani 1 d
H36 H -0.3794 0.5266 0.9457 0.074 Uiso 1 calc
C37 C -0.3837(41) 0.3988(49) 0.9580(30) 0.106(25) Uani 1 d
H37 H -0.4614 0.3944 0.9749 0.127 Uiso 1 calc
C38 C -0.3222(27) 0.3204(21) 0.9533(18) 0.045(10) Uani 1 d
H38 H -0.3573 0.2670 0.9622 0.054 Uiso 1 calc
C39 C -0.1907(29) 0.1592(23) 0.9042(18) 0.041(9) Uani 1 d
C40 C -0.2657(40) 0.1856(24) 0.8682(19) 0.057(12) Uani 1 d
H40 H -0.2768 0.2428 0.8531 0.068 Uiso 1 calc
C41 C -0.3321(34) 0.1119(36) 0.8541(23) 0.074(16) Uani 1 d
H41 H -0.3976 0.1270 0.8392 0.089 Uiso 1 calc
C42 C -0.3075(36) 0.0325(29) 0.8606(27) 0.078(18) Uani 1 d
H42 H -0.3382 -0.0069 0.8420 0.094 Uiso 1 calc
C43 C -0.2265(54) 0.0121(32) 0.9004(25) 0.082(16) Uani 1 d
H43 H -0.2082 -0.0448 0.9116 0.098 Uiso 1 calc
C44 C -0.1733(37) 0.0753(27) 0.9232(21) 0.059(11) Uani 1 d
H44 H -0.1261 0.0587 0.9515 0.071 Uiso 1 calc
C1A C 0.7512(32) 0.2499(25) 0.2916(18) 0.046(9) Uani 1 d
C2A C 0.8532(33) 0.2164(31) 0.2942(21) 0.069(14) Uani 1 d
H2A H 0.9212 0.2316 0.2650 0.083 Uiso 1 calc
C3A C 0.8379(28) 0.1568(22) 0.3472(22) 0.047(10) Uani 1 d
C4A C 0.7320(36) 0.3236(27) 0.2398(18) 0.055(11) Uani 1 d
C5A C 0.9083(39) 0.0963(34) 0.3887(27) 0.083(16) Uani 1 d
C6A C 0.5611(33) 0.1166(25) 0.2359(20) 0.051(11) Uani 1 d
C7A C 0.5405(37) 0.1256(30) 0.1753(20) 0.061(12) Uani 1 d
H7A H 0.5611 0.0881 0.1466 0.073 Uiso 1 calc
C8A C 0.4843(49) 0.1996(34) 0.1657(22) 0.085(17) Uani 1 d
C9A C 0.6284(45) 0.0457(26) 0.2724(23) 0.072(14) Uani 1 d
C10A C 0.4267(54) 0.2300(43) 0.1116(20) 0.106(24) Uani 1 d
C11A C 0.4231(25) 0.1812(22) 0.5110(16) 0.032(8) Uani 1 d
C12A C 0.3621(31) 0.1863(29) 0.5682(21) 0.056(11) Uani 1 d
H12A H 0.3539 0.2363 0.5851 0.067 Uiso 1 calc
C13A C 0.3096(30) 0.1063(30) 0.6016(17) 0.054(11) Uani 1 d
H13A H 0.2611 0.0956 0.6418 0.065 Uiso 1 calc
C14A C 0.3466(30) 0.0488(26) 0.5613(19) 0.051(11) Uani 1 d
H14A H 0.3303 -0.0093 0.5705 0.061 Uiso 1 calc
C15A C 0.4151(29) 0.0942(22) 0.5023(18) 0.042(9) Uani 1 d
H15A H 0.4474 0.0717 0.4660 0.050 Uiso 1 calc
C16A C 0.2160(34) 0.1916(22) 0.4329(23) 0.057(12) Uani 1 d
C17A C 0.1834(35) 0.2487(25) 0.4763(17) 0.047(11) Uani 1 d
H17A H 0.2076 0.3053 0.4689 0.057 Uiso 1 calc
C18A C 0.4408(39) 0.4448(28) 0.8280(20) 0.059(12) Uani 1 d
H18A H 0.5045 0.4341 0.7978 0.071 Uiso 1 calc
C19A C 0.0889(26) 0.1267(26) 0.5245(18) 0.044(10) Uani 1 d
H19A H 0.0385 0.0883 0.5539 0.052 Uiso 1 calc
C20A C 0.1557(40) 0.1097(34) 0.4655(32) 0.097(21) Uani 1 d
H20A H 0.1606 0.0583 0.4504 0.116 Uiso 1 calc
C21A C 0.6413(27) 0.2722(18) 0.4622(15) 0.027(7) Uani 1 d
C22A C 0.7068(33) 0.3341(25) 0.4248(22) 0.053(11) Uani 1 d
H22A H 0.6864 0.3665 0.3892 0.064 Uiso 1 calc
C23A C 0.8136(40) 0.3487(32) 0.4427(29) 0.075(15) Uani 1 d
H23A H 0.8599 0.3958 0.4225 0.090 Uiso 1 calc
C24A C 0.8399(33) 0.2961(39) 0.4858(24) 0.077(17) Uani 1 d
H24A H 0.9157 0.2971 0.4883 0.092 Uiso 1 calc
C25A C 0.7704(42) 0.2341(36) 0.5321(24) 0.084(17) Uani 1 d
H25A H 0.7912 0.2047 0.5686 0.101 Uiso 1 calc
C26A C 0.6622(37) 0.2226(26) 0.5152(21) 0.059(11) Uani 1 d
H26A H 0.6092 0.1822 0.5402 0.070 Uiso 1 calc
C27A C 0.4413(26) 0.3640(23) 0.4462(19) 0.040(9) Uani 1 d
C28A C 0.4464(31) 0.4179(22) 0.3870(18) 0.045(9) Uani 1 d
H28A H 0.4753 0.3984 0.3490 0.055 Uiso 1 calc
C29A C 0.4070(44) 0.5022(27) 0.3864(24) 0.068(14) Uani 1 d
H29A H 0.4016 0.5370 0.3482 0.082 Uiso 1 calc
C30A C 0.3779(44) 0.5309(30) 0.4410(28) 0.075(14) Uani 1 d
H30A H 0.3620 0.5885 0.4396 0.090 Uiso 1 calc
C31A C 0.3697(52) 0.4778(34) 0.5018(29) 0.100(21) Uani 1 d
H31A H 0.3419 0.4976 0.5398 0.120 Uiso 1 calc
C32A C 0.4043(37) 0.3978(26) 0.5008(16) 0.050(10) Uani 1 d
H32A H 0.4033 0.3625 0.5398 0.060 Uiso 1 calc
C33A C 0.2417(27) 0.3059(21) 0.3188(16) 0.035(8) Uani 1 d
C34A C 0.3119(28) 0.3685(23) 0.2741(17) 0.038(8) Uani 1 d
H34A H 0.3904 0.3634 0.2657 0.046 Uiso 1 calc
C35A C 0.2613(38) 0.4387(29) 0.2424(26) 0.072(14) Uani 1 d
H35A H 0.3051 0.4816 0.2135 0.087 Uiso 1 calc
C36A C -0.1443(36) 0.5586(31) 0.7443(22) 0.065(13) Uani 1 d
H36A H -0.1085 0.5146 0.7664 0.077 Uiso 1 calc
C37A C 0.0830(34) 0.3834(28) 0.2987(24) 0.066(14) Uani 1 d
H37A H 0.0045 0.3884 0.3076 0.079 Uiso 1 calc
C38A C 0.1314(33) 0.3140(27) 0.3319(20) 0.054(11) Uani 1 d
H38A H 0.0857 0.2742 0.3628 0.065 Uiso 1 calc
C39A C 0.2570(41) 0.1219(21) 0.3312(22) 0.064(15) Uani 1 d
C40A C 0.2109(51) 0.1316(30) 0.2820(16) 0.089(19) Uani 1 d
H40A H 0.2077 0.1875 0.2611 0.106 Uiso 1 calc
C41A C 0.1631(50) 0.0668(50) 0.2550(37) 0.118(26) Uani 1 d
H41A H 0.1123 0.0759 0.2281 0.141 Uiso 1 calc
C42A C 0.2090(57) -0.0123(55) 0.2776(32) 0.113(28) Uani 1 d
H42A H 0.1823 -0.0595 0.2652 0.135 Uiso 1 calc
C43A C 0.2840(68) -0.0286(28) 0.3135(45) 0.142(33) Uani 1 d
H43A H 0.3169 -0.0818 0.3203 0.170 Uiso 1 calc
C44A C 0.3130(59) 0.0436(30) 0.3429(31) 0.106(22) Uani 1 d
H44A H 0.3664 0.0372 0.3682 0.127 Uiso 1 calc

loop_
_atom_type_symbol
_atom_type_description
_atom_type_scat_dispersion_real
_atom_type_scat_dispersion_imag
_atom_type_scat_source
C C 0.0033 0.0016 'International Tables Vol C Tables 4.2.6.8 and 6.1.1.4'
H H 0.0000 0.0000 'International Tables Vol C Tables 4.2.6.8 and 6.1.1.4'
N N 0.0061 0.0033 'International Tables Vol C Tables 4.2.6.8 and 6.1.1.4'
P P 0.1023 0.0942 'International Tables Vol C Tables 4.2.6.8 and 6.1.1.4'
Fe Fe 0.3463 0.8444 'International Tables Vol C Tables 4.2.6.8 and 6.1.1.4'
Pt Pt -1.7033 8.3905 'International Tables Vol C Tables 4.2.6.8 and 6.1.1.4'

loop_
_geom_angle_atom_site_label_1
_geom_angle_atom_site_label_2
_geom_angle_atom_site_label_3
_geom_angle
_geom_angle_site_symmetry_1
_geom_angle_site_symmetry_3
N1 Pt1 N3 86.4(12) . .
N1 Pt1 P2 172.7(8) . .
N3 Pt1 P2 86.4(10) . .
N1 Pt1 P1 85.7(8) . .
N3 Pt1 P1 172.1(9) . .
P2 Pt1 P1 101.4(3) . .
N5 Pt2 N7 88.1(10) . .
N5 Pt2 P3 88.4(8) . .
N7 Pt2 P3 175.7(8) . .
N5 Pt2 P4 171.8(8) . .
N7 Pt2 P4 86.2(7) . .
P3 Pt2 P4 97.6(3) . .
C16 Fe1 C11 108.4(14) . .
C16 Fe1 C14 173.1(17) . .
C11 Fe1 C14 68.2(16) . .
C16 Fe1 C12 106.6(16) . .
C11 Fe1 C12 41.5(14) . .
C14 Fe1 C12 66.8(17) . .
C16 Fe1 C20 43.2(15) . .
C11 Fe1 C20 109.9(15) . .
C14 Fe1 C20 143.1(16) . .
C12 Fe1 C20 137.3(16) . .
C16 Fe1 C15 142.3(16) . .
C11 Fe1 C15 43.7(16) . .
C14 Fe1 C15 38.8(17) . .
C12 Fe1 C15 70.2(18) . .
C20 Fe1 C15 113.4(17) . .
C16 Fe1 C13 134.0(17) . .
C11 Fe1 C13 69.1(14) . .
C14 Fe1 C13 39.5(16) . .
C12 Fe1 C13 40.1(15) . .
C20 Fe1 C13 177.0(17) . .
C15 Fe1 C13 68.0(17) . .
C16 Fe1 C17 41.4(14) . .
C11 Fe1 C17 140.5(16) . .
C14 Fe1 C17 138.0(17) . .
C12 Fe1 C17 112.2(17) . .
C20 Fe1 C17 67.7(15) . .
C15 Fe1 C17 175.6(18) . .
C13 Fe1 C17 111.2(16) . .
C16 Fe1 C19 71.1(16) . .
C11 Fe1 C19 136.0(17) . .
C14 Fe1 C19 115.6(17) . .
C12 Fe1 C19 176.3(17) . .
C20 Fe1 C19 39.1(16) . .
C15 Fe1 C19 109.8(19) . .
C13 Fe1 C19 143.5(17) . .
C17 Fe1 C19 68.1(17) . .
C16 Fe1 C18 68.4(16) . .
C11 Fe1 C18 175.3(17) . .
C14 Fe1 C18 115.3(18) . .
C12 Fe1 C18 142.0(18) . .
C20 Fe1 C18 65.4(17) . .
C15 Fe1 C18 137.2(19) . .
C13 Fe1 C18 115.6(17) . .
C17 Fe1 C18 38.8(17) . .
C19 Fe1 C18 40.3(18) . .
C12A Fe2 C11A 38.5(15) . .
C12A Fe2 C17A 110.4(16) . .
C11A Fe2 C17A 108.8(16) . .
C12A Fe2 C15A 67.4(17) . .
C11A Fe2 C15A 42.0(14) . .
C17A Fe2 C15A 137.9(16) . .
C12A Fe2 C16A 137.3(17) . .
C11A Fe2 C16A 110.1(15) . .
C17A Fe2 C16A 40.9(14) . .
C15A Fe2 C16A 110.6(16) . .
C12A Fe2 C23 111.0(16) . .
C11A Fe2 C23 135.4(15) . .
C17A Fe2 C23 40.1(15) . .
C15A Fe2 C23 177.3(15) . .
C16A Fe2 C23 68.9(15) . .
C12A Fe2 C20A 179.2(22) . .
C11A Fe2 C20A 142.2(21) . .
C17A Fe2 C20A 69.3(17) . .
C15A Fe2 C20A 113.3(20) . .
C16A Fe2 C20A 42.9(18) . .
C23 Fe2 C20A 68.2(18) . .
C12A Fe2 C13A 41.8(17) . .
C11A Fe2 C13A 69.1(14) . .
C17A Fe2 C13A 138.9(16) . .
C15A Fe2 C13A 68.9(15) . .
C16A Fe2 C13A 179.1(17) . .
C23 Fe2 C13A 111.5(14) . .
C20A Fe2 C13A 138.0(20) . .
C12A Fe2 C14A 66.8(17) . .
C11A Fe2 C14A 69.0(14) . .
C17A Fe2 C14A 177.2(16) . .
C15A Fe2 C14A 41.4(14) . .
C16A Fe2 C14A 141.0(17) . .
C23 Fe2 C14A 140.4(14) . .
C20A Fe2 C14A 113.5(18) . .
C13A Fe2 C14A 39.1(16) . .
C12A Fe2 C19A 138.9(17) . .
C11A Fe2 C19A 174.3(15) . .
C17A Fe2 C19A 66.4(16) . .
C15A Fe2 C19A 143.6(16) . .
C16A Fe2 C19A 68.7(16) . .
C23 Fe2 C19A 38.9(15) . .
C20A Fe2 C19A 40.3(19) . .
C13A Fe2 C19A 112.1(14) . .
C14A Fe2 C19A 115.6(15) . .
C27 P1 C11 103.5(15) . .
C27 P1 C21 105.2(16) . .
C11 P1 C21 103.1(17) . .
C27 P1 Pt1 109.8(11) . .
C11 P1 Pt1 119.9(10) . .
C21 P1 Pt1 113.8(11) . .
C16 P2 C33 102.3(16) . .
C16 P2 C39 101.9(17) . .
C33 P2 C39 106.9(16) . .
C16 P2 Pt1 118.9(11) . .
C33 P2 Pt1 113.0(12) . .
C39 P2 Pt1 112.5(12) . .
C27A P3 C11A 109.9(16) . .
C27A P3 C21A 100.3(14) . .
C11A P3 C21A 103.1(14) . .
C27A P3 Pt2 113.5(12) . .
C11A P3 Pt2 112.6(11) . .
C21A P3 Pt2 116.3(11) . .
C39A P4 C16A 92.8(22) . .
C39A P4 C33A 106.2(16) . .
C16A P4 C33A 99.1(15) . .
C39A P4 Pt2 116.2(16) . .
C16A P4 Pt2 119.8(13) . .
C33A P4 Pt2 118.6(11) . .
C1 N1 N2 106.2(31) . .
C1 N1 Pt1 132.1(28) . .
N2 N1 Pt1 121.3(24) . .
N1 N2 C3 105.7(37) . .
C6 N3 N4 113.8(32) . .
C6 N3 Pt1 128.5(29) . .
N4 N3 Pt1 117.2(23) . .
C8 N4 N3 102.0(34) . .
N6 N5 C1A 111.7(28) . .
N6 N5 Pt2 121.5(21) . .
C1A N5 Pt2 126.7(25) . .
N5 N6 C3A 104.0(27) . .
C6A N7 N8 110.6(29) . .
C6A N7 Pt2 131.5(26) . .
N8 N7 Pt2 117.9(21) . .
C8A N8 N7 107.0(37) . .
N1 C1 C2 116.2(46) . .
N1 C1 C4 117.6(33) . .
C2 C1 C4 125.6(42) . .
C3 C2 C1 95.6(44) . .
C2 C3 N2 116.0(41) . .
C2 C3 C5 129.6(53) . .
N2 C3 C5 114.3(53) . .
N3 C6 C7 105.2(49) . .
N3 C6 C9 125.1(36) . .
C7 C6 C9 127.4(44) . .
C8 C7 C6 102.8(48) . .
N4 C8 C7 114.7(46) . .
N4 C8 C10 119.1(53) . .
C7 C8 C10 125.9(64) . .
C12 C11 C15 106.4(32) . .
C12 C11 P1 124.3(26) . .
C15 C11 P1 129.2(29) . .
C12 C11 Fe1 70.7(19) . .
C15 C11 Fe1 70.5(20) . .
P1 C11 Fe1 125.3(16) . .
C13 C12 C11 108.6(34) . .
C13 C12 Fe1 71.0(24) . .
C11 C12 Fe1 67.7(20) . .
C14 C13 C12 106.5(33) . .
C14 C13 Fe1 68.6(24) . .
C12 C13 Fe1 68.9(21) . .
C15 C14 C13 114.9(39) . .
C15 C14 Fe1 72.2(20) . .
C13 C14 Fe1 71.9(23) . .
C14 C15 C11 103.5(40) . .
C14 C15 Fe1 69.0(25) . .
C11 C15 Fe1 65.8(19) . .
C17 C16 C20 103.2(34) . .
C17 C16 P2 130.0(30) . .
C20 C16 P2 126.4(26) . .
C17 C16 Fe1 72.4(20) . .
C20 C16 Fe1 70.2(19) . .
P2 C16 Fe1 126.4(20) . .
C18 C17 C16 109.7(39) . .
C18 C17 Fe1 72.7(25) . .
C16 C17 Fe1 66.2(20) . .
C17 C18 C19 109.9(39) . .
C17 C18 Fe1 68.5(23) . .
C19 C18 Fe1 68.6(25) . .
C20 C19 C18 105.1(32) . .
C20 C19 Fe1 68.4(22) . .
C18 C19 Fe1 71.2(23) . .
C19 C20 C16 111.6(32) . .
C19 C20 Fe1 72.5(23) . .
C16 C20 Fe1 66.6(18) . .
C22 C21 C26 120.5(39) . .
C22 C21 P1 122.5(29) . .
C26 C21 P1 116.9(36) . .
C21 C22 C18A 126.4(44) . .
C19A C23 C17A 109.0(31) . .
C19A C23 Fe2 72.9(20) . .
C17A C23 Fe2 69.1(21) . .
C18A C24 C25 113.5(35) . .
C24 C25 C26 123.7(43) . .
C21 C26 C25 111.4(43) . .
C32 C27 C28 117.7(34) . .
C32 C27 P1 121.8(29) . .
C28 C27 P1 120.5(24) . .
C29 C28 C27 120.9(34) . .
C30 C29 C28 123.8(42) . .
C29 C30 C31 116.9(41) . .
C30 C31 C32 120.8(40) . .
C27 C32 C31 119.7(38) . .
C34 C33 C38 119.6(30) . .
C34 C33 P2 119.2(27) . .
C38 C33 P2 120.2(26) . .
C33 C34 C35 120.4(37) . .
C36 C35 C34 123.6(40) . .
C35 C36 C37 116.7(40) . .
C36 C37 C38 125.0(46) . .
C33 C38 C37 113.4(39) . .
C40 C39 C44 121.6(39) . .
C40 C39 P2 117.3(29) . .
C44 C39 P2 121.0(29) . .
C39 C40 C41 113.6(38) . .
C42 C41 C40 127.7(46) . .
C41 C42 C43 111.6(49) . .
C44 C43 C42 122.7(48) . .
C39 C44 C43 120.7(46) . .
N5 C1A C2A 109.2(36) . .
N5 C1A C4A 127.0(35) . .
C2A C1A C4A 123.5(37) . .
C1A C2A C3A 106.5(32) . .
C2A C3A N6 107.8(32) . .
C2A C3A C5A 140.3(38) . .
N6 C3A C5A 111.9(36) . .
N7 C6A C7A 105.9(37) . .
N7 C6A C9A 123.9(35) . .
C7A C6A C9A 130.0(36) . .
C8A C7A C6A 106.6(40) . .
N8 C8A C7A 109.8(48) . .
N8 C8A C10A 123.0(47) . .
C7A C8A C10A 126.5(48) . .
C12A C11A C15A 107.1(34) . .
C12A C11A P3 135.2(31) . .
C15A C11A P3 117.4(25) . .
C12A C11A Fe2 70.0(20) . .
C15A C11A Fe2 69.3(18) . .
P3 C11A Fe2 120.2(16) . .
C11A C12A C13A 112.8(39) . .
C11A C12A Fe2 71.5(22) . .
C13A C12A Fe2 71.3(23) . .
C14A C13A C12A 105.1(32) . .
C14A C13A Fe2 71.7(22) . .
C12A C13A Fe2 66.8(21) . .
C13A C14A C15A 108.6(36) . .
C13A C14A Fe2 69.2(24) . .
C15A C14A Fe2 66.9(19) . .
C11A C15A C14A 106.3(34) . .
C11A C15A Fe2 68.6(18) . .
C14A C15A Fe2 71.6(20) . .
C17A C16A C20A 105.1(46) . .
C17A C16A P4 128.1(31) . .
C20A C16A P4 126.8(39) . .
C17A C16A Fe2 68.6(24) . .
C20A C16A Fe2 69.2(27) . .
P4 C16A Fe2 125.9(20) . .
C23 C17A C16A 110.4(36) . .
C23 C17A Fe2 70.8(21) . .
C16A C17A Fe2 70.4(21) . .
C24 C18A C22 124.3(45) . .
C23 C19A C20A 109.7(35) . .
C23 C19A Fe2 68.2(21) . .
C20A C19A Fe2 68.4(23) . .
C19A C20A C16A 105.6(47) . .
C19A C20A Fe2 71.3(31) . .
C16A C20A Fe2 67.8(27) . .
C22A C21A C26A 126.6(34) . .
C22A C21A P3 115.7(25) . .
C26A C21A P3 117.5(27) . .
C21A C22A C23A 115.9(40) . .
C24A C23A C22A 117.3(46) . .
C23A C24A C25A 128.9(44) . .
C24A C25A C26A 111.4(37) . .
C21A C26A C25A 118.0(36) . .
C32A C27A C28A 117.9(35) . .
C32A C27A P3 126.2(30) . .
C28A C27A P3 115.6(29) . .
C29A C28A C27A 118.9(38) . .
C30A C29A C28A 119.0(42) . .
C29A C30A C31A 123.2(46) . .
C32A C31A C30A 115.9(45) . .
C31A C32A C27A 124.6(40) . .
C38A C33A C34A 120.6(32) . .
C38A C33A P4 121.6(29) . .
C34A C33A P4 117.7(24) . .
C35A C34A C33A 119.0(32) . .
C36A C35A C34A 117.7(40) 2_566 .
C37A C36A C35A 121.1(39) 2_566 2_566
C36A C37A C38A 122.3(39) 2_566 .
C33A C38A C37A 119.2(37) . .
C40A C39A C44A 114.9(42) . .
C40A C39A P4 120.9(32) . .
C44A C39A P4 117.0(30) . .
C39A C40A C41A 128.9(54) . .
C42A C41A C40A 106.9(63) . .
C43A C42A C41A 129.3(60) . .
C42A C43A C44A 116.0(54) . .
C39A C44A C43A 118.3(52) . .

loop_
_geom_bond_atom_site_label_1
_geom_bond_atom_site_label_2
_geom_bond_distance
_geom_bond_site_symmetry_2
Pt1 N1 2.02(3) .
Pt1 N3 2.03(3) .
Pt1 P2 2.270(9) .
Pt1 P1 2.273(8) .
Pt2 N5 2.03(2) .
Pt2 N7 2.06(2) .
Pt2 P3 2.267(9) .
Pt2 P4 2.292(9) .
Fe1 C16 1.96(3) .
Fe1 C11 1.96(3) .
Fe1 C14 1.99(4) .
Fe1 C12 2.00(4) .
Fe1 C20 2.01(3) .
Fe1 C15 2.03(4) .
Fe1 C13 2.03(4) .
Fe1 C17 2.04(4) .
Fe1 C19 2.06(4) .
Fe1 C18 2.09(4) .
Fe2 C12A 1.98(4) .
Fe2 C11A 2.00(3) .
Fe2 C17A 2.01(3) .
Fe2 C15A 2.01(3) .
Fe2 C16A 2.03(4) .
Fe2 C23 2.03(4) .
Fe2 C20A 2.05(6) .
Fe2 C13A 2.04(4) .
Fe2 C14A 2.08(3) .
Fe2 C19A 2.09(3) .
P1 C27 1.81(4) .
P1 C11 1.82(3) .
P1 C21 1.86(4) .
P2 C16 1.81(4) .
P2 C33 1.82(3) .
P2 C39 1.84(4) .
P3 C27A 1.81(4) .
P3 C11A 1.85(4) .
P3 C21A 1.90(3) .
P4 C39A 1.79(3) .
P4 C16A 1.80(5) .
P4 C33A 1.84(3) .
N1 C1 1.33(5) .
N1 N2 1.41(4) .
N2 C3 1.45(6) .
N3 C6 1.33(5) .
N3 N4 1.41(4) .
N4 C8 1.30(7) .
N5 N6 1.30(4) .
N5 C1A 1.31(5) .
N6 C3A 1.44(4) .
N7 C6A 1.30(4) .
N7 N8 1.35(4) .
N8 C8A 1.29(5) .
C1 C2 1.54(6) .
C1 C4 1.61(7) .
C2 C3 1.39(7) .
C3 C5 1.52(6) .
C6 C7 1.43(7) .
C6 C9 1.53(6) .
C7 C8 1.41(8) .
C8 C10 1.50(7) .
C11 C12 1.41(5) .
C11 C15 1.49(6) .
C12 C13 1.38(5) .
C13 C14 1.36(6) .
C14 C15 1.34(6) .
C16 C17 1.41(5) .
C16 C20 1.46(5) .
C17 C18 1.37(6) .
C18 C19 1.43(6) .
C19 C20 1.36(6) .
C21 C22 1.30(6) .
C21 C26 1.39(5) .
C22 C18A 1.36(5) .
C23 C19A 1.37(5) .
C23 C17A 1.39(5) .
C24 C18A 1.26(6) .
C24 C25 1.47(8) .
C25 C26 1.51(6) .
C27 C32 1.38(5) .
C27 C28 1.39(5) .
C28 C29 1.37(5) .
C29 C30 1.33(6) .
C30 C31 1.40(7) .
C31 C32 1.43(5) .
C33 C34 1.37(5) .
C33 C38 1.40(5) .
C34 C35 1.37(5) .
C35 C36 1.30(6) .
C36 C37 1.36(8) .
C37 C38 1.45(6) .
C39 C40 1.34(5) .
C39 C44 1.35(5) .
C40 C41 1.55(6) .
C41 C42 1.28(7) .
C42 C43 1.44(8) .
C43 C44 1.42(6) .
C1A C2A 1.34(6) .
C1A C4A 1.53(5) .
C2A C3A 1.34(6) .
C3A C5A 1.57(5) .
C6A C7A 1.38(6) .
C6A C9A 1.58(6) .
C7A C8A 1.35(6) .
C8A C10A 1.50(7) .
C11A C12A 1.32(5) .
C11A C15A 1.44(5) .
C12A C13A 1.44(6) .
C13A C14A 1.38(6) .
C14A C15A 1.45(5) .
C16A C17A 1.41(5) .
C16A C20A 1.49(6) .
C19A C20A 1.43(7) .
C21A C22A 1.32(5) .
C21A C26A 1.35(5) .
C22A C23A 1.46(6) .
C23A C24A 1.24(7) .
C24A C25A 1.42(6) .
C25A C26A 1.46(6) .
C27A C32A 1.37(5) .
C27A C28A 1.41(5) .
C28A C29A 1.41(5) .
C29A C30A 1.32(7) .
C30A C31A 1.43(7) .
C31A C32A 1.33(6) .
C33A C38A 1.31(5) .
C33A C34A 1.42(5) .
C34A C35A 1.41(6) .
C35A C36A 1.38(6) 2_566
C36A C37A 1.31(6) 2_566
C36A C35A 1.38(6) 2_566
C37A C36A 1.31(6) 2_566
C37A C38A 1.40(5) .
C39A C40A 1.30(6) .
C39A C44A 1.41(6) .
C40A C41A 1.46(8) .
C41A C42A 1.42(10) .
C42A C43A 1.31(9) .
C43A C44A 1.49(8) .
